data_4087060
loop_
_publ_author_name
'He, Congfa'
'Wang, Bin'
'Gao, Mingli'
'Gu, Zhenhua'

_publ_section_title
;
 Synthesis of Chiral Cleft C,N-Palladium and Iridium Complexes from
 2,3:6,7-Dibenzobicyclo[3.3.1]nona-2,6-diene-4,8-dione and Their Synthetic
 Applications
;
_journal_name_full Organometallics
_journal_paper_doi 10.1021/acs.organomet.7b00024
_journal_year 2017
_chemical_absolute_configuration ad
_chemical_formula_sum 'C31 H22 N2'
_chemical_formula_weight 422.50
_chemical_name_systematic
;
 ?
;
_space_group_crystal_system tetragonal
_space_group_IT_number 96
_space_group_name_Hall 'P 4nw 2abw'
_space_group_name_H-M_alt 'P 43 21 2'
_symmetry_space_group_name_Hall 'P 4nw 2abw'
_symmetry_space_group_name_H-M 'P 43 21 2'
_atom_sites_solution_hydrogens mixed
_audit_creation_method SHELXL-2013
_cell_angle_alpha 90.000(5)
_cell_angle_beta 90.000(5)
_cell_angle_gamma 90.000(5)
_cell_formula_units_Z 4
_cell_length_a 9.665(5)
_cell_length_b 9.665(5)
_cell_length_c 23.059(5)
_cell_measurement_reflns_used 2595
_cell_measurement_temperature 291(2)
_cell_measurement_theta_max 67.6840
_cell_measurement_theta_min 3.8460
_cell_volume 2154.0(16)
_computing_cell_refinement 'CrysAlisPro (Agilent Technologies)'
_computing_data_collection 'CrysAlisPro (Agilent Technologies)'
_computing_data_reduction 'CrysAlisPro (Agilent Technologies)'
_computing_molecular_graphics 'Ortep-3 (L. J. Farrugia, 2001)'
_computing_publication_material SHELXL-2013
_computing_structure_refinement 'SHELXL-2013 (Sheldrick, 2013)'
_computing_structure_solution 'SHELXS-97 (Sheldrick, 1997)'
_diffrn_ambient_temperature 291(2)
_diffrn_detector_area_resol_mean 15.9149
_diffrn_measured_fraction_theta_full 0.976
_diffrn_measured_fraction_theta_max 0.976
_diffrn_measurement_device_type 'Gemini S Ultra, Agilent Technologies'
_diffrn_measurement_method '\w scans'
_diffrn_radiation_type CuK\a
_diffrn_radiation_wavelength 1.54184
_diffrn_reflns_av_R_equivalents 0.0159
_diffrn_reflns_av_unetI/netI 0.0206
_diffrn_reflns_Laue_measured_fraction_full 0.976
_diffrn_reflns_Laue_measured_fraction_max 0.976
_diffrn_reflns_limit_h_max 11
_diffrn_reflns_limit_h_min -10
_diffrn_reflns_limit_k_max 9
_diffrn_reflns_limit_k_min -11
_diffrn_reflns_limit_l_max 26
_diffrn_reflns_limit_l_min -27
_diffrn_reflns_number 4025
_diffrn_reflns_point_group_measured_fraction_full 0.962
_diffrn_reflns_point_group_measured_fraction_max 0.962
_diffrn_reflns_theta_full 67.684
_diffrn_reflns_theta_max 67.642
_diffrn_reflns_theta_min 4.962
_diffrn_source 'Enhance Ultra (Cu) X-ray Source'
_exptl_absorpt_coefficient_mu 0.584
_exptl_absorpt_correction_T_max 1.00000
_exptl_absorpt_correction_T_min 0.91328
_exptl_absorpt_correction_type multi-scan
_exptl_absorpt_process_details
;
CrysAlisPro, Agilent Technologies,
Version 1.171.37.35 (release 13-08-2014 CrysAlis171 .NET)
(compiled Aug 13 2014,18:06:01)
Empirical absorption correction using spherical harmonics,
 implemented in SCALE3 ABSPACK scaling algorithm.
;
_exptl_crystal_density_diffrn 1.303
_exptl_crystal_description block
_exptl_crystal_F_000 888
_exptl_crystal_size_max 0.320
_exptl_crystal_size_mid 0.240
_exptl_crystal_size_min 0.220
_refine_diff_density_max 0.112
_refine_diff_density_min -0.133
_refine_diff_density_rms 0.030
_refine_ls_abs_structure_details
;
 Flack x determined using 681 quotients [(I+)-(I-)]/[(I+)+(I-)]
 (Parsons and Flack (2004), Acta Cryst. A60, s61).
;
_refine_ls_abs_structure_Flack -0.1(2)
_refine_ls_extinction_method none
_refine_ls_goodness_of_fit_ref 1.100
_refine_ls_hydrogen_treatment mixed
_refine_ls_matrix_type full
_refine_ls_number_parameters 155
_refine_ls_number_reflns 1878
_refine_ls_number_restraints 1
_refine_ls_restrained_S_all 1.100
_refine_ls_R_factor_all 0.0352
_refine_ls_R_factor_gt 0.0345
_refine_ls_shift/su_max 0.000
_refine_ls_shift/su_mean 0.000
_refine_ls_structure_factor_coef Fsqd
_refine_ls_weighting_details 'w=1/[\s^2^(Fo^2^)+(0.0649P)^2^+0.0793P] where P=(Fo^2^+2Fc^2^)/3'
_refine_ls_weighting_scheme calc
_refine_ls_wR_factor_gt 0.0949
_refine_ls_wR_factor_ref 0.0959
_reflns_Friedel_coverage 0.598
_reflns_Friedel_fraction_full 0.940
_reflns_Friedel_fraction_max 0.940
_reflns_number_gt 1834
_reflns_number_total 1878
_reflns_threshold_expression 'I > 2\s(I)'
_cod_data_source_file om7b00024_si_002.cif
_cod_data_source_block shelxl
_cod_original_cell_volume 2154(2)
_cod_database_code 4087060
_shelx_space_group_comment
;
The symmetry employed for this shelxl refinement is uniquely defined
by the following loop, which should always be used as a source of
symmetry information in preference to the above space-group names.
They are only intended as comments.
;
_shelx_estimated_absorpt_t_min 0.835
_shelx_estimated_absorpt_t_max 0.882
_shelxl_version_number 2013-4

loop_
_space_group_symop_operation_xyz
'x, y, z'
'-x, -y, z+1/2'
'x+1/2, -y+1/2, -z+1/4'
'-x+1/2, y+1/2, -z+3/4'
'-y, -x, -z+1/2'
'y, x, -z'
'y+1/2, -x+1/2, z+1/4'
'-y+1/2, x+1/2, z+3/4'

loop_
_atom_site_label
_atom_site_type_symbol
_atom_site_fract_x
_atom_site_fract_y
_atom_site_fract_z
_atom_site_U_iso_or_equiv
_atom_site_adp_type
_atom_site_occupancy
_atom_site_site_symmetry_order
_atom_site_calc_flag
_atom_site_refinement_flags_posn
_atom_site_refinement_flags_adp
_atom_site_refinement_flags_occupancy
N1 N 0.76381(16) 0.83743(15) 0.21522(6) 0.0453(4) Uani 1 1 d . . .
C6 C 0.71410(19) 0.97150(18) 0.12672(7) 0.0438(4) Uani 1 1 d . . .
C13 C 0.88753(18) 0.89065(17) 0.21664(7) 0.0415(4) Uani 1 1 d . . .
C12 C 0.93841(18) 0.98992(17) 0.17503(6) 0.0411(4) Uani 1 1 d . . .
C15 C 1.13520(19) 0.86480(19) 0.2500 0.0490(6) Uani 1 2 d DS T P
C11 C 1.07108(18) 1.04920(18) 0.18077(7) 0.0431(4) Uani 1 1 d . . .
C5 C 0.6152(2) 1.0096(2) 0.08484(7) 0.0490(4) Uani 1 1 d . . .
H5 H 0.6412 1.0690 0.0550 0.059 Uiso 1 1 calc R U .
C7 C 0.85338(19) 1.02640(18) 0.12773(7) 0.0436(4) Uani 1 1 d . . .
C10 C 1.1193(2) 1.1372(2) 0.13866(8) 0.0510(4) Uani 1 1 d . . .
H10 H 1.2070 1.1759 0.1421 0.061 Uiso 1 1 calc R U .
C1 C 0.67491(18) 0.87946(19) 0.17116(7) 0.0449(4) Uani 1 1 d . . .
C16 C 0.3784(2) 1.0107(3) 0.04195(9) 0.0652(6) Uani 1 1 d . . .
H16A H 0.4163 0.9980 0.0038 0.098 Uiso 1 1 calc R U .
H16B H 0.3587 1.1069 0.0481 0.098 Uiso 1 1 calc R U .
H16C H 0.2945 0.9581 0.0455 0.098 Uiso 1 1 calc R U .
C14 C 0.98249(19) 0.84450(17) 0.26580(7) 0.0448(4) Uani 1 1 d . . .
H14 H 0.9658 0.7465 0.2741 0.054 Uiso 1 1 calc R U .
C2 C 0.5384(2) 0.8278(2) 0.17162(8) 0.0555(5) Uani 1 1 d . . .
H2 H 0.5118 0.7649 0.2000 0.067 Uiso 1 1 calc R U .
C8 C 0.9070(2) 1.1159(2) 0.08494(7) 0.0531(4) Uani 1 1 d . . .
H8 H 0.8535 1.1389 0.0528 0.064 Uiso 1 1 calc R U .
C3 C 0.4447(2) 0.8697(2) 0.13059(8) 0.0569(5) Uani 1 1 d . . .
H3 H 0.3547 0.8358 0.1321 0.068 Uiso 1 1 calc R U .
C4 C 0.4813(2) 0.9618(2) 0.08662(8) 0.0511(5) Uani 1 1 d . . .
C9 C 1.0370(2) 1.1687(2) 0.09052(8) 0.0577(5) Uani 1 1 d . . .
H9 H 1.0716 1.2268 0.0618 0.069 Uiso 1 1 calc R U .
H15 H 1.193(2) 0.838(2) 0.2836(8) 0.057(6) Uiso 1 1 d D . .

loop_
_atom_site_aniso_label
_atom_site_aniso_U_11
_atom_site_aniso_U_22
_atom_site_aniso_U_33
_atom_site_aniso_U_23
_atom_site_aniso_U_13
_atom_site_aniso_U_12
N1 0.0524(8) 0.0480(8) 0.0357(7) -0.0006(6) -0.0004(6) -0.0044(6)
C6 0.0481(9) 0.0465(9) 0.0368(8) -0.0054(7) -0.0009(7) 0.0018(7)
C13 0.0494(9) 0.0414(8) 0.0338(7) -0.0040(7) -0.0007(7) 0.0009(7)
C12 0.0467(8) 0.0427(8) 0.0340(7) -0.0025(6) 0.0025(7) 0.0017(7)
C15 0.0517(9) 0.0517(9) 0.0436(12) -0.0033(8) -0.0033(8) 0.0062(11)
C11 0.0459(9) 0.0482(9) 0.0352(7) -0.0057(7) 0.0037(7) 0.0009(7)
C5 0.0539(10) 0.0527(9) 0.0403(8) -0.0023(8) -0.0031(8) 0.0044(8)
C7 0.0505(10) 0.0460(9) 0.0341(8) -0.0014(7) 0.0010(7) 0.0016(7)
C10 0.0496(9) 0.0598(11) 0.0435(9) 0.0004(8) 0.0042(8) -0.0084(8)
C1 0.0483(9) 0.0498(9) 0.0366(8) -0.0061(7) -0.0018(7) -0.0020(7)
C16 0.0552(12) 0.0804(14) 0.0601(12) -0.0072(11) -0.0121(10) 0.0108(10)
C14 0.0549(10) 0.0415(8) 0.0378(8) 0.0012(7) -0.0039(7) 0.0005(7)
C2 0.0573(11) 0.0665(12) 0.0427(9) -0.0025(8) 0.0013(8) -0.0120(9)
C8 0.0594(11) 0.0597(10) 0.0403(8) 0.0090(8) -0.0024(8) 0.0003(9)
C3 0.0471(10) 0.0749(13) 0.0486(9) -0.0136(9) -0.0026(8) -0.0074(10)
C4 0.0512(10) 0.0580(11) 0.0442(9) -0.0132(8) -0.0057(7) 0.0059(8)
C9 0.0613(12) 0.0655(12) 0.0463(9) 0.0146(9) 0.0036(8) -0.0074(9)

loop_
_atom_type_symbol
_atom_type_description
_atom_type_scat_dispersion_real
_atom_type_scat_dispersion_imag
_atom_type_scat_source
C C 0.0181 0.0091 'International Tables Vol C Tables 4.2.6.8 and 6.1.1.4'
H H 0.0000 0.0000 'International Tables Vol C Tables 4.2.6.8 and 6.1.1.4'
N N 0.0311 0.0180 'International Tables Vol C Tables 4.2.6.8 and 6.1.1.4'

loop_
_geom_angle_atom_site_label_1
_geom_angle_atom_site_label_2
_geom_angle_atom_site_label_3
_geom_angle
_geom_angle_site_symmetry_1
_geom_angle_site_symmetry_3
C13 N1 C1 118.05(15) . .
C5 C6 C1 118.78(17) . .
C5 C6 C7 123.15(17) . .
C1 C6 C7 118.03(15) . .
N1 C13 C12 123.97(15) . .
N1 C13 C14 117.12(14) . .
C12 C13 C14 118.91(15) . .
C7 C12 C11 120.05(15) . .
C7 C12 C13 118.80(16) . .
C11 C12 C13 121.15(15) . .
C14 C15 C14 107.6(2) 5_775 .
C14 C15 H15 111.5(12) 5_775 .
C14 C15 H15 108.7(12) . .
C10 C11 C12 119.61(16) . .
C10 C11 C14 121.31(16) . 5_775
C12 C11 C14 119.05(14) . 5_775
C4 C5 C6 122.06(18) . .
C4 C5 H5 119.0 . .
C6 C5 H5 119.0 . .
C12 C7 C8 118.69(17) . .
C12 C7 C6 117.58(15) . .
C8 C7 C6 123.72(16) . .
C11 C10 C9 120.20(17) . .
C11 C10 H10 119.9 . .
C9 C10 H10 119.9 . .
N1 C1 C6 123.33(16) . .
N1 C1 C2 117.96(16) . .
C6 C1 C2 118.70(16) . .
C4 C16 H16A 109.5 . .
C4 C16 H16B 109.5 . .
H16A C16 H16B 109.5 . .
C4 C16 H16C 109.5 . .
H16A C16 H16C 109.5 . .
H16B C16 H16C 109.5 . .
C11 C14 C13 109.06(14) 5_775 .
C11 C14 C15 108.68(13) 5_775 .
C13 C14 C15 111.43(13) . .
C11 C14 H14 109.2 5_775 .
C13 C14 H14 109.2 . .
C15 C14 H14 109.2 . .
C3 C2 C1 120.55(19) . .
C3 C2 H2 119.7 . .
C1 C2 H2 119.7 . .
C9 C8 C7 120.16(17) . .
C9 C8 H8 119.9 . .
C7 C8 H8 119.9 . .
C2 C3 C4 121.51(19) . .
C2 C3 H3 119.2 . .
C4 C3 H3 119.2 . .
C5 C4 C3 118.34(17) . .
C5 C4 C16 119.71(18) . .
C3 C4 C16 121.95(18) . .
C8 C9 C10 121.18(17) . .
C8 C9 H9 119.4 . .
C10 C9 H9 119.4 . .

loop_
_geom_bond_atom_site_label_1
_geom_bond_atom_site_label_2
_geom_bond_distance
_geom_bond_site_symmetry_2
N1 C13 1.302(2) .
N1 C1 1.391(2) .
C6 C5 1.408(2) .
C6 C1 1.409(3) .
C6 C7 1.447(3) .
C13 C12 1.443(2) .
C13 C14 1.525(2) .
C12 C7 1.410(2) .
C12 C11 1.411(2) .
C15 C14 1.533(2) 5_775
C15 C14 1.533(2) .
C15 H15 0.988(17) .
C11 C10 1.372(2) .
C11 C14 1.509(2) 5_775
C5 C4 1.374(3) .
C5 H5 0.9300 .
C7 C8 1.411(2) .
C10 C9 1.400(3) .
C10 H10 0.9300 .
C1 C2 1.410(3) .
C16 C4 1.508(3) .
C16 H16A 0.9600 .
C16 H16B 0.9600 .
C16 H16C 0.9600 .
C14 C11 1.509(2) 5_775
C14 H14 0.9800 .
C2 C3 1.370(3) .
C2 H2 0.9300 .
C8 C9 1.362(3) .
C8 H8 0.9300 .
C3 C4 1.395(3) .
C3 H3 0.9300 .
C9 H9 0.9300 .

loop_
_geom_torsion_atom_site_label_1
_geom_torsion_atom_site_label_2
_geom_torsion_atom_site_label_3
_geom_torsion_atom_site_label_4
_geom_torsion
_geom_torsion_site_symmetry_1
_geom_torsion_site_symmetry_4
C1 N1 C13 C12 -0.5(2) . .
C1 N1 C13 C14 179.19(14) . .
N1 C13 C12 C7 -4.0(2) . .
C14 C13 C12 C7 176.38(15) . .
N1 C13 C12 C11 176.60(15) . .
C14 C13 C12 C11 -3.0(2) . .
C7 C12 C11 C10 -3.1(2) . .
C13 C12 C11 C10 176.27(16) . .
C7 C12 C11 C14 175.09(15) . 5_775
C13 C12 C11 C14 -5.5(2) . 5_775
C1 C6 C5 C4 1.2(3) . .
C7 C6 C5 C4 -176.39(16) . .
C11 C12 C7 C8 3.8(2) . .
C13 C12 C7 C8 -175.59(15) . .
C11 C12 C7 C6 -174.86(14) . .
C13 C12 C7 C6 5.7(2) . .
C5 C6 C7 C12 174.20(16) . .
C1 C6 C7 C12 -3.4(2) . .
C5 C6 C7 C8 -4.4(3) . .
C1 C6 C7 C8 177.98(16) . .
C12 C11 C10 C9 0.5(3) . .
C14 C11 C10 C9 -177.71(17) 5_775 .
C13 N1 C1 C6 3.0(2) . .
C13 N1 C1 C2 -176.41(16) . .
C5 C6 C1 N1 -178.71(16) . .
C7 C6 C1 N1 -1.0(2) . .
C5 C6 C1 C2 0.7(2) . .
C7 C6 C1 C2 178.39(15) . .
N1 C13 C14 C11 -83.10(18) . 5_775
C12 C13 C14 C11 96.57(17) . 5_775
N1 C13 C14 C15 156.93(15) . .
C12 C13 C14 C15 -23.4(2) . .
C14 C15 C14 C11 -63.87(11) 5_775 5_775
C14 C15 C14 C13 56.33(10) 5_775 .
N1 C1 C2 C3 177.54(18) . .
C6 C1 C2 C3 -1.9(3) . .
C12 C7 C8 C9 -1.9(3) . .
C6 C7 C8 C9 176.69(18) . .
C1 C2 C3 C4 1.3(3) . .
C6 C5 C4 C3 -1.8(3) . .
C6 C5 C4 C16 177.57(16) . .
C2 C3 C4 C5 0.6(3) . .
C2 C3 C4 C16 -178.79(19) . .
C7 C8 C9 C10 -0.7(3) . .
C11 C10 C9 C8 1.5(3) . .
